data_4025835
loop_
_publ_author_name
'Andria M. Panagopoulos'
'Matthias Zeller'
'Daniel P. Becker'

_publ_section_title
;
 Synthesis of an
 ortho-Triazacyclophane:N,N',N''-Trimethyltribenzo-1,4,7-triazacyclononatriene
;
_journal_name_full 'Journal of Organic Chemistry'
_journal_page_first 7887
_journal_page_last 7892
_journal_paper_doi 10.1021/jo1017074
_journal_volume 75
_journal_year 2010
_chemical_formula_sum 'C20 H19 N3'
_chemical_formula_weight 301.38
_chemical_name_systematic
; 
 ? 
;
_space_group_IT_number 61
_symmetry_cell_setting orthorhombic
_symmetry_space_group_name_Hall '-P 2ac 2ab'
_symmetry_space_group_name_H-M 'P b c a'
_atom_sites_solution_hydrogens geom
_atom_sites_solution_primary direct
_atom_sites_solution_secondary difmap
_audit_creation_method SHELXL-97
_cell_angle_alpha 90.00
_cell_angle_beta 90.00
_cell_angle_gamma 90.00
_cell_formula_units_Z 8
_cell_length_a 9.9479(15)
_cell_length_b 15.727(2)
_cell_length_c 19.800(3)
_cell_measurement_reflns_used 817
_cell_measurement_temperature 100(2)
_cell_measurement_theta_max 21.74
_cell_measurement_theta_min 2.63
_cell_volume 3097.7(8)
_computing_cell_refinement 'Apex2 v2008.2-4'
_computing_data_collection 'Apex2 v2008.2-4 (Bruker, 2008)'
_computing_data_reduction 'Apex2 v2008.2-4'
_computing_molecular_graphics 'SHELXTL 6.14'
_computing_publication_material 'SHELXTL 6.14'
_computing_structure_refinement 'SHELXTL 6.14'
_computing_structure_solution 'SHELXTL 6.14 (Bruker, 2000-2003; Sheldrick, 2008)'
_diffrn_ambient_temperature 100(2)
_diffrn_measured_fraction_theta_full 1.000
_diffrn_measured_fraction_theta_max 1.000
_diffrn_measurement_device_type 'Bruker AXS SMART APEX CCD diffractometer'
_diffrn_measurement_method '\w scans'
_diffrn_radiation_monochromator graphite
_diffrn_radiation_source 'fine-focus sealed tube'
_diffrn_radiation_type MoK\a
_diffrn_radiation_wavelength 0.71073
_diffrn_reflns_av_R_equivalents 0.0620
_diffrn_reflns_av_sigmaI/netI 0.0674
_diffrn_reflns_limit_h_max 11
_diffrn_reflns_limit_h_min -13
_diffrn_reflns_limit_k_max 20
_diffrn_reflns_limit_k_min -17
_diffrn_reflns_limit_l_max 18
_diffrn_reflns_limit_l_min -26
_diffrn_reflns_number 12939
_diffrn_reflns_theta_full 28.28
_diffrn_reflns_theta_max 28.28
_diffrn_reflns_theta_min 2.06
_diffrn_standards_number 0
_exptl_absorpt_coefficient_mu 0.078
_exptl_absorpt_correction_T_max 0.986
_exptl_absorpt_correction_T_min 0.790
_exptl_absorpt_correction_type multi-scan
_exptl_absorpt_process_details 'Apex2 v2008.2-4 (Bruker, 2008)'
_exptl_crystal_colour yellow
_exptl_crystal_density_diffrn 1.292
_exptl_crystal_density_method 'not measured'
_exptl_crystal_description block
_exptl_crystal_F_000 1280
_exptl_crystal_size_max 0.22
_exptl_crystal_size_mid 0.20
_exptl_crystal_size_min 0.18
_refine_diff_density_max 0.295
_refine_diff_density_min -0.216
_refine_diff_density_rms 0.051
_refine_ls_extinction_method none
_refine_ls_goodness_of_fit_ref 1.020
_refine_ls_hydrogen_treatment mixed
_refine_ls_matrix_type full
_refine_ls_number_parameters 213
_refine_ls_number_reflns 3843
_refine_ls_number_restraints 1
_refine_ls_restrained_S_all 1.020
_refine_ls_R_factor_all 0.0972
_refine_ls_R_factor_gt 0.0521
_refine_ls_shift/su_max 0.001
_refine_ls_shift/su_mean 0.000
_refine_ls_structure_factor_coef Fsqd
_refine_ls_weighting_details 'calc w=1/[\s^2^(Fo^2^)+(0.0533P)^2^+0.2003P] where P=(Fo^2^+2Fc^2^)/3'
_refine_ls_weighting_scheme calc
_refine_ls_wR_factor_gt 0.1043
_refine_ls_wR_factor_ref 0.1191
_reflns_number_gt 2454
_reflns_number_total 3843
_reflns_threshold_expression I>2\s(I)
_cod_data_source_file jo1017074_si_001.cif
_cod_data_source_block 09mz317_0m
_cod_depositor_comments
;
The following automatic conversions were performed:

'_symmetry_cell_setting' value 'Orthorhombic' changed to
'orthorhombic' according to the built-in table from CIF Core
dictionary named 'cif_core.dic' version 2.4.1 from 2010-06-29.

Automatic conversion script
Id: cif_fix_values 1646 2011-03-28 12:23:43Z adriana 
;
_cod_database_code 4025835

loop_
_symmetry_equiv_pos_as_xyz
'x, y, z'
'-x+1/2, -y, z+1/2'
'-x, y+1/2, -z+1/2'
'x+1/2, -y+1/2, -z'
'-x, -y, -z'
'x-1/2, y, -z-1/2'
'x, -y-1/2, z-1/2'
'-x-1/2, y-1/2, z'

loop_
_atom_site_label
_atom_site_type_symbol
_atom_site_fract_x
_atom_site_fract_y
_atom_site_fract_z
_atom_site_U_iso_or_equiv
_atom_site_adp_type
_atom_site_occupancy
_atom_site_symmetry_multiplicity
_atom_site_calc_flag
_atom_site_refinement_flags
_atom_site_disorder_assembly
_atom_site_disorder_group
C1 C -0.16153(17) 0.89633(10) 0.32791(9) 0.0209(4) Uani 1 1 d . . .
C2 C -0.29163(17) 0.87445(10) 0.34852(9) 0.0253(4) Uani 1 1 d . . .
H2 H -0.3666 0.8998 0.3267 0.030 Uiso 1 1 calc R . .
C3 C -0.31316(18) 0.81679(11) 0.39996(9) 0.0263(4) Uani 1 1 d . . .
H3 H -0.4024 0.8019 0.4123 0.032 Uiso 1 1 calc R . .
C4 C -0.20569(18) 0.78058(11) 0.43368(9) 0.0254(4) Uani 1 1 d . . .
H4 H -0.2201 0.7417 0.4697 0.030 Uiso 1 1 calc R . .
C5 C -0.07647(17) 0.80221(10) 0.41376(8) 0.0217(4) Uani 1 1 d . . .
H5 H -0.0021 0.7785 0.4372 0.026 Uiso 1 1 calc R . .
C6 C -0.05288(17) 0.85753(10) 0.36053(8) 0.0189(4) Uani 1 1 d . . .
C7 C 0.16820(16) 0.90917(10) 0.38638(8) 0.0192(4) Uani 1 1 d . . .
C8 C 0.28263(16) 0.87162(11) 0.41310(9) 0.0225(4) Uani 1 1 d . . .
H8 H 0.3113 0.8178 0.3967 0.027 Uiso 1 1 calc R . .
C9 C 0.35610(17) 0.91194(11) 0.46381(9) 0.0258(4) Uani 1 1 d . . .
H9 H 0.4345 0.8856 0.4815 0.031 Uiso 1 1 calc R . .
C10 C 0.31563(18) 0.98968(11) 0.48838(9) 0.0258(4) Uani 1 1 d . . .
H10 H 0.3637 1.0159 0.5243 0.031 Uiso 1 1 calc R . .
C11 C 0.20405(17) 1.02979(11) 0.46050(9) 0.0228(4) Uani 1 1 d . . .
H11 H 0.1775 1.0840 0.4770 0.027 Uiso 1 1 calc R . .
C12 C 0.13084(16) 0.99169(10) 0.40887(8) 0.0195(4) Uani 1 1 d . . .
C13 C 0.03656(17) 1.04746(10) 0.30604(8) 0.0192(4) Uani 1 1 d . . .
C14 C 0.13314(17) 1.10594(10) 0.28582(9) 0.0219(4) Uani 1 1 d . . .
H14 H 0.1917 1.1297 0.3187 0.026 Uiso 1 1 calc R . .
C15 C 0.14629(18) 1.13057(11) 0.21898(9) 0.0253(4) Uani 1 1 d . . .
H15 H 0.2129 1.1706 0.2059 0.030 Uiso 1 1 calc R . .
C16 C 0.06001(18) 1.09553(10) 0.17162(9) 0.0256(4) Uani 1 1 d . . .
H16 H 0.0663 1.1125 0.1257 0.031 Uiso 1 1 calc R . .
C17 C -0.03464(18) 1.03640(10) 0.19044(9) 0.0236(4) Uani 1 1 d . . .
H17 H -0.0921 1.0127 0.1571 0.028 Uiso 1 1 calc R . .
C18 C -0.04807(17) 1.01039(10) 0.25787(9) 0.0205(4) Uani 1 1 d . . .
C19 C 0.13686(18) 0.79198(10) 0.30623(9) 0.0251(4) Uani 1 1 d . . .
H19A H 0.2266 0.8030 0.2877 0.038 Uiso 1 1 calc R . .
H19B H 0.0766 0.7738 0.2698 0.038 Uiso 1 1 calc R . .
H19C H 0.1425 0.7471 0.3404 0.038 Uiso 1 1 calc R . .
C20 C -0.04292(18) 1.10228(11) 0.41264(9) 0.0253(4) Uani 1 1 d . . .
H20A H -0.0597 1.0869 0.4599 0.038 Uiso 1 1 calc R . .
H20B H -0.1281 1.1169 0.3907 0.038 Uiso 1 1 calc R . .
H20C H 0.0179 1.1513 0.4109 0.038 Uiso 1 1 calc R . .
N1 N 0.01859(14) 1.03033(8) 0.37759(7) 0.0196(3) Uani 1 1 d . . .
N2 N 0.08445(13) 0.86979(8) 0.33715(7) 0.0195(3) Uani 1 1 d . . .
N3 N -0.14882(15) 0.95098(9) 0.27276(8) 0.0246(4) Uani 1 1 d D . .
H3A H -0.2231(16) 0.9575(11) 0.2502(9) 0.029 Uiso 1 1 d D . .

loop_
_atom_site_aniso_label
_atom_site_aniso_U_11
_atom_site_aniso_U_22
_atom_site_aniso_U_33
_atom_site_aniso_U_23
_atom_site_aniso_U_13
_atom_site_aniso_U_12
C1 0.0261(9) 0.0134(8) 0.0232(9) -0.0028(7) -0.0017(7) -0.0009(7)
C2 0.0251(9) 0.0186(9) 0.0323(10) -0.0027(8) -0.0043(8) 0.0027(7)
C3 0.0254(9) 0.0196(9) 0.0337(11) -0.0051(8) 0.0068(8) -0.0032(7)
C4 0.0350(10) 0.0180(9) 0.0232(9) -0.0004(8) 0.0053(8) -0.0019(8)
C5 0.0262(9) 0.0165(8) 0.0223(9) -0.0026(7) -0.0008(7) 0.0025(7)
C6 0.0223(9) 0.0127(8) 0.0218(9) -0.0043(7) -0.0002(7) -0.0016(6)
C7 0.0202(8) 0.0187(8) 0.0187(8) 0.0010(7) 0.0026(7) -0.0031(7)
C8 0.0237(9) 0.0202(8) 0.0235(9) 0.0023(8) 0.0023(7) 0.0009(7)
C9 0.0205(9) 0.0315(10) 0.0255(10) 0.0064(8) -0.0021(7) 0.0000(8)
C10 0.0251(10) 0.0309(10) 0.0213(9) -0.0023(8) -0.0013(7) -0.0061(8)
C11 0.0252(9) 0.0212(9) 0.0221(9) -0.0040(8) 0.0021(7) -0.0027(7)
C12 0.0188(8) 0.0198(8) 0.0199(9) 0.0013(7) 0.0028(7) -0.0024(7)
C13 0.0218(8) 0.0143(8) 0.0215(9) -0.0008(7) 0.0003(7) 0.0040(7)
C14 0.0222(9) 0.0178(8) 0.0258(9) -0.0026(8) -0.0011(7) 0.0014(7)
C15 0.0271(9) 0.0183(9) 0.0305(10) 0.0026(8) 0.0046(8) 0.0000(7)
C16 0.0355(10) 0.0190(9) 0.0224(9) 0.0045(8) 0.0028(8) 0.0065(8)
C17 0.0298(10) 0.0188(9) 0.0221(9) -0.0026(8) -0.0040(8) 0.0047(7)
C18 0.0223(9) 0.0139(8) 0.0254(9) 0.0006(7) -0.0008(7) 0.0033(7)
C19 0.0280(10) 0.0199(9) 0.0275(10) -0.0028(8) 0.0043(8) 0.0008(7)
C20 0.0273(9) 0.0234(9) 0.0252(9) -0.0019(8) 0.0017(8) 0.0047(8)
N1 0.0247(7) 0.0161(7) 0.0182(7) -0.0017(6) 0.0011(6) 0.0024(6)
N2 0.0224(7) 0.0152(7) 0.0210(7) -0.0028(6) 0.0005(6) -0.0004(6)
N3 0.0242(8) 0.0214(8) 0.0281(9) 0.0056(7) -0.0087(7) -0.0043(7)

loop_
_atom_type_symbol
_atom_type_description
_atom_type_scat_dispersion_real
_atom_type_scat_dispersion_imag
_atom_type_scat_source
C C 0.0033 0.0016 'International Tables Vol C Tables 4.2.6.8 and 6.1.1.4'
H H 0.0000 0.0000 'International Tables Vol C Tables 4.2.6.8 and 6.1.1.4'
N N 0.0061 0.0033 'International Tables Vol C Tables 4.2.6.8 and 6.1.1.4'

loop_
_geom_angle_atom_site_label_1
_geom_angle_atom_site_label_2
_geom_angle_atom_site_label_3
_geom_angle
_geom_angle_site_symmetry_1
_geom_angle_site_symmetry_3
_geom_angle_publ_flag
N3 C1 C6 124.05(15) . . ?
N3 C1 C2 117.59(15) . . ?
C6 C1 C2 118.19(15) . . ?
C3 C2 C1 121.33(16) . . ?
C3 C2 H2 119.3 . . ?
C1 C2 H2 119.3 . . ?
C2 C3 C4 120.44(17) . . ?
C2 C3 H3 119.8 . . ?
C4 C3 H3 119.8 . . ?
C3 C4 C5 118.57(16) . . ?
C3 C4 H4 120.7 . . ?
C5 C4 H4 120.7 . . ?
C6 C5 C4 121.79(16) . . ?
C6 C5 H5 119.1 . . ?
C4 C5 H5 119.1 . . ?
C5 C6 C1 119.58(15) . . ?
C5 C6 N2 118.93(15) . . ?
C1 C6 N2 121.37(14) . . ?
C8 C7 C12 118.93(15) . . ?
C8 C7 N2 123.78(15) . . ?
C12 C7 N2 117.29(14) . . ?
C7 C8 C9 120.73(16) . . ?
C7 C8 H8 119.6 . . ?
C9 C8 H8 119.6 . . ?
C10 C9 C8 120.36(16) . . ?
C10 C9 H9 119.8 . . ?
C8 C9 H9 119.8 . . ?
C9 C10 C11 119.73(16) . . ?
C9 C10 H10 120.1 . . ?
C11 C10 H10 120.1 . . ?
C12 C11 C10 120.95(16) . . ?
C12 C11 H11 119.5 . . ?
C10 C11 H11 119.5 . . ?
C11 C12 N1 123.38(15) . . ?
C11 C12 C7 119.12(15) . . ?
N1 C12 C7 117.49(14) . . ?
C14 C13 C18 119.70(16) . . ?
C14 C13 N1 119.28(15) . . ?
C18 C13 N1 120.88(15) . . ?
C15 C14 C13 121.74(16) . . ?
C15 C14 H14 119.1 . . ?
C13 C14 H14 119.1 . . ?
C14 C15 C16 118.48(16) . . ?
C14 C15 H15 120.8 . . ?
C16 C15 H15 120.8 . . ?
C17 C16 C15 120.66(16) . . ?
C17 C16 H16 119.7 . . ?
C15 C16 H16 119.7 . . ?
C16 C17 C18 121.36(16) . . ?
C16 C17 H17 119.3 . . ?
C18 C17 H17 119.3 . . ?
C13 C18 N3 124.37(16) . . ?
C13 C18 C17 118.03(15) . . ?
N3 C18 C17 117.56(15) . . ?
N2 C19 H19A 109.5 . . ?
N2 C19 H19B 109.5 . . ?
H19A C19 H19B 109.5 . . ?
N2 C19 H19C 109.5 . . ?
H19A C19 H19C 109.5 . . ?
H19B C19 H19C 109.5 . . ?
N1 C20 H20A 109.5 . . ?
N1 C20 H20B 109.5 . . ?
H20A C20 H20B 109.5 . . ?
N1 C20 H20C 109.5 . . ?
H20A C20 H20C 109.5 . . ?
H20B C20 H20C 109.5 . . ?
C12 N1 C13 114.17(13) . . ?
C12 N1 C20 117.08(14) . . ?
C13 N1 C20 111.77(13) . . ?
C7 N2 C6 112.90(13) . . ?
C7 N2 C19 116.19(13) . . ?
C6 N2 C19 110.89(12) . . ?
C1 N3 C18 129.79(15) . . ?
C1 N3 H3A 113.4(12) . . ?
C18 N3 H3A 114.9(12) . . ?

loop_
_geom_bond_atom_site_label_1
_geom_bond_atom_site_label_2
_geom_bond_distance
_geom_bond_site_symmetry_2
_geom_bond_publ_flag
C1 N3 1.395(2) . ?
C1 C6 1.399(2) . ?
C1 C2 1.400(2) . ?
C2 C3 1.380(2) . ?
C2 H2 0.9500 . ?
C3 C4 1.383(3) . ?
C3 H3 0.9500 . ?
C4 C5 1.387(2) . ?
C4 H4 0.9500 . ?
C5 C6 1.387(2) . ?
C5 H5 0.9500 . ?
C6 N2 1.455(2) . ?
C7 C8 1.387(2) . ?
C7 C12 1.421(2) . ?
C7 N2 1.424(2) . ?
C8 C9 1.394(2) . ?
C8 H8 0.9500 . ?
C9 C10 1.376(2) . ?
C9 H9 0.9500 . ?
C10 C11 1.391(2) . ?
C10 H10 0.9500 . ?
C11 C12 1.391(2) . ?
C11 H11 0.9500 . ?
C12 N1 1.414(2) . ?
C13 C14 1.389(2) . ?
C13 C18 1.399(2) . ?
C13 N1 1.453(2) . ?
C14 C15 1.385(2) . ?
C14 H14 0.9500 . ?
C15 C16 1.386(2) . ?
C15 H15 0.9500 . ?
C16 C17 1.375(2) . ?
C16 H16 0.9500 . ?
C17 C18 1.403(2) . ?
C17 H17 0.9500 . ?
C18 N3 1.402(2) . ?
C19 N2 1.464(2) . ?
C19 H19A 0.9800 . ?
C19 H19B 0.9800 . ?
C19 H19C 0.9800 . ?
C20 N1 1.462(2) . ?
C20 H20A 0.9800 . ?
C20 H20B 0.9800 . ?
C20 H20C 0.9800 . ?
N3 H3A 0.869(14) . ?

loop_
_geom_torsion_atom_site_label_1
_geom_torsion_atom_site_label_2
_geom_torsion_atom_site_label_3
_geom_torsion_atom_site_label_4
_geom_torsion
_geom_torsion_site_symmetry_1
_geom_torsion_site_symmetry_2
_geom_torsion_site_symmetry_3
_geom_torsion_site_symmetry_4
_geom_torsion_publ_flag
N3 C1 C2 C3 176.04(15) . . . . ?
C6 C1 C2 C3 0.6(2) . . . . ?
C1 C2 C3 C4 1.6(3) . . . . ?
C2 C3 C4 C5 -1.3(3) . . . . ?
C3 C4 C5 C6 -1.2(2) . . . . ?
C4 C5 C6 C1 3.3(2) . . . . ?
C4 C5 C6 N2 -172.87(14) . . . . ?
N3 C1 C6 C5 -178.12(15) . . . . ?
C2 C1 C6 C5 -3.0(2) . . . . ?
N3 C1 C6 N2 -2.0(2) . . . . ?
C2 C1 C6 N2 173.17(14) . . . . ?
C12 C7 C8 C9 3.4(2) . . . . ?
N2 C7 C8 C9 -176.58(15) . . . . ?
C7 C8 C9 C10 0.3(3) . . . . ?
C8 C9 C10 C11 -2.7(3) . . . . ?
C9 C10 C11 C12 1.3(3) . . . . ?
C10 C11 C12 N1 -178.47(15) . . . . ?
C10 C11 C12 C7 2.4(2) . . . . ?
C8 C7 C12 C11 -4.7(2) . . . . ?
N2 C7 C12 C11 175.25(15) . . . . ?
C8 C7 C12 N1 176.13(14) . . . . ?
N2 C7 C12 N1 -3.9(2) . . . . ?
C18 C13 C14 C15 1.6(2) . . . . ?
N1 C13 C14 C15 -173.96(15) . . . . ?
C13 C14 C15 C16 0.1(2) . . . . ?
C14 C15 C16 C17 -1.3(2) . . . . ?
C15 C16 C17 C18 0.7(3) . . . . ?
C14 C13 C18 N3 -179.85(15) . . . . ?
N1 C13 C18 N3 -4.3(2) . . . . ?
C14 C13 C18 C17 -2.1(2) . . . . ?
N1 C13 C18 C17 173.38(14) . . . . ?
C16 C17 C18 C13 1.0(2) . . . . ?
C16 C17 C18 N3 178.86(15) . . . . ?
C11 C12 N1 C13 117.09(17) . . . . ?
C7 C12 N1 C13 -63.80(18) . . . . ?
C11 C12 N1 C20 -16.2(2) . . . . ?
C7 C12 N1 C20 162.88(14) . . . . ?
C14 C13 N1 C12 -65.06(19) . . . . ?
C18 C13 N1 C12 119.39(16) . . . . ?
C14 C13 N1 C20 70.72(19) . . . . ?
C18 C13 N1 C20 -104.83(17) . . . . ?
C8 C7 N2 C6 119.43(17) . . . . ?
C12 C7 N2 C6 -60.54(18) . . . . ?
C8 C7 N2 C19 -10.3(2) . . . . ?
C12 C7 N2 C19 169.73(14) . . . . ?
C5 C6 N2 C7 -65.33(18) . . . . ?
C1 C6 N2 C7 118.53(16) . . . . ?
C5 C6 N2 C19 67.05(18) . . . . ?
C1 C6 N2 C19 -109.10(17) . . . . ?
C6 C1 N3 C18 -34.8(3) . . . . ?
C2 C1 N3 C18 150.01(17) . . . . ?
C13 C18 N3 C1 -23.0(3) . . . . ?
C17 C18 N3 C1 159.24(17) . . . . ?

loop_
_cod_related_entry_id
_cod_related_entry_database
_cod_related_entry_code
1 ChemSpider 30659308
